data_4067184
loop_
_publ_author_name
'Block, Michael'
'Kluge, Tim'
'Bette, Martin'
'Schmidt, J\"urgen'
'Steinborn, Dirk'

_publ_section_title
;
 On the Reactivity of Rhodium(I) Complexes with \kP-Coordinated
 \g-Phosphino-Functionalized Propyl Phenyl Sulfide Ligands: Routes to
 Cyclic Rhodium Complexes with \kC,\kP- and \kP,\kS-Coordinated Ligands as
 Well as Bis(diphenylphosphino)methanide Ligands
;
_journal_issue 24
_journal_name_full Organometallics
_journal_page_first 6749
_journal_paper_doi 10.1021/om100878n
_journal_volume 29
_journal_year 2010
_chemical_formula_moiety 'C47 H57 Cl P3 Rh S, C6 H6'
_chemical_formula_sum 'C53 H63 Cl P3 Rh S'
_chemical_formula_weight 963.36
_chemical_name_systematic
; 
 ? 
;
_space_group_IT_number 14
_symmetry_cell_setting monoclinic
_symmetry_space_group_name_Hall '-P 2yn'
_symmetry_space_group_name_H-M 'P 1 21/n 1'
_atom_sites_solution_hydrogens geom
_atom_sites_solution_primary direct
_atom_sites_solution_secondary difmap
_audit_creation_method SHELXL-97
_cell_angle_alpha 90.00
_cell_angle_beta 107.831(17)
_cell_angle_gamma 90.00
_cell_formula_units_Z 4
_cell_length_a 21.157(5)
_cell_length_b 11.1451(13)
_cell_length_c 21.833(4)
_cell_measurement_reflns_used 11371
_cell_measurement_temperature 200(2)
_cell_measurement_theta_max 30
_cell_measurement_theta_min 1.5
_cell_volume 4900.9(16)
_computing_structure_refinement 'SHELXL-97 (Sheldrick, 1997)'
_computing_structure_solution 'SHELXS-97 (Sheldrick, 1990)'
_diffrn_ambient_temperature 200(2)
_diffrn_measured_fraction_theta_full 0.988
_diffrn_measured_fraction_theta_max 0.988
_diffrn_measurement_device_type STOE-IPDS
_diffrn_measurement_method 'area detector'
_diffrn_radiation_monochromator graphite
_diffrn_radiation_source 'fine-focus sealed tube'
_diffrn_radiation_type MoK\a
_diffrn_radiation_wavelength 0.71073
_diffrn_reflns_av_R_equivalents 0.0569
_diffrn_reflns_av_sigmaI/netI 0.0395
_diffrn_reflns_limit_h_max 27
_diffrn_reflns_limit_h_min -27
_diffrn_reflns_limit_k_max 14
_diffrn_reflns_limit_k_min -14
_diffrn_reflns_limit_l_max 28
_diffrn_reflns_limit_l_min -26
_diffrn_reflns_number 54768
_diffrn_reflns_theta_full 28.00
_diffrn_reflns_theta_max 28.00
_diffrn_reflns_theta_min 2.44
_exptl_absorpt_coefficient_mu 0.578
_exptl_absorpt_correction_T_max 0.95958
_exptl_absorpt_correction_T_min 0.63043
_exptl_absorpt_correction_type multi-scan
_exptl_absorpt_process_details 'Spek, A.L. (2003), J.Appl.Cryst. 36, 7-13'
_exptl_crystal_colour yellow
_exptl_crystal_density_diffrn 1.306
_exptl_crystal_density_method 'not measured'
_exptl_crystal_description block
_exptl_crystal_F_000 2016
_exptl_crystal_size_max 0.5
_exptl_crystal_size_mid 0.35
_exptl_crystal_size_min 0.15
_refine_diff_density_max 0.662
_refine_diff_density_min -0.537
_refine_diff_density_rms 0.057
_refine_ls_extinction_method none
_refine_ls_goodness_of_fit_ref 1.025
_refine_ls_hydrogen_treatment constr
_refine_ls_matrix_type full
_refine_ls_number_parameters 532
_refine_ls_number_reflns 11705
_refine_ls_number_restraints 0
_refine_ls_restrained_S_all 1.025
_refine_ls_R_factor_all 0.0506
_refine_ls_R_factor_gt 0.0341
_refine_ls_shift/su_max 0.001
_refine_ls_shift/su_mean 0.000
_refine_ls_structure_factor_coef Fsqd
_refine_ls_weighting_details 'calc w=1/[\s^2^(Fo^2^)+(0.0344P)^2^+0.7112P] where P=(Fo^2^+2Fc^2^)/3'
_refine_ls_weighting_scheme calc
_refine_ls_wR_factor_gt 0.0670
_refine_ls_wR_factor_ref 0.0708
_reflns_number_gt 9427
_reflns_number_total 11705
_reflns_threshold_expression >2sigma(I)
_cod_data_source_file om100878n_si_002.cif
_cod_data_source_block c:\xray\i2t0002\neu\i2t0002
_cod_original_sg_symbol_H-M P21/n
_cod_database_code 4067184

loop_
_symmetry_equiv_pos_as_xyz
'x, y, z'
'-x+1/2, y+1/2, -z+1/2'
'-x, -y, -z'
'x-1/2, -y-1/2, z-1/2'

loop_
_atom_site_label
_atom_site_type_symbol
_atom_site_fract_x
_atom_site_fract_y
_atom_site_fract_z
_atom_site_U_iso_or_equiv
_atom_site_adp_type
_atom_site_occupancy
_atom_site_symmetry_multiplicity
_atom_site_calc_flag
_atom_site_refinement_flags
C1 C 0.56597(9) 0.10518(18) 0.72081(10) 0.0281(4) Uani 1 1 d .
H1 H 0.5442 0.1533 0.6819 0.034 Uiso 1 1 calc R
H2 H 0.5683 0.1568 0.7583 0.034 Uiso 1 1 calc R
C2 C 0.63802(9) 0.0830(2) 0.72110(11) 0.0308(4) Uani 1 1 d .
H3 H 0.6542 0.0062 0.7431 0.037 Uiso 1 1 calc R
H4 H 0.6394 0.0770 0.6763 0.037 Uiso 1 1 calc R
C3 C 0.68300(9) 0.1851(2) 0.75559(12) 0.0343(5) Uani 1 1 d .
H5 H 0.6829 0.1871 0.8009 0.041 Uiso 1 1 calc R
H6 H 0.6640 0.2619 0.7354 0.041 Uiso 1 1 calc R
C4 C 0.80328(10) 0.0570(2) 0.80803(12) 0.0395(5) Uani 1 1 d .
C5 C 0.77528(13) 0.0078(3) 0.85186(15) 0.0587(8) Uani 1 1 d .
H7 H 0.7329 0.0342 0.8528 0.070 Uiso 1 1 calc R
C6 C 0.80904(17) -0.0799(4) 0.89442(18) 0.0783(10) Uani 1 1 d .
H8 H 0.7896 -0.1134 0.9244 0.094 Uiso 1 1 calc R
C7 C 0.87077(16) -0.1190(3) 0.89363(18) 0.0770(11) Uani 1 1 d .
H9 H 0.8937 -0.1789 0.9230 0.092 Uiso 1 1 calc R
C8 C 0.89894(13) -0.0707(3) 0.85017(18) 0.0646(9) Uani 1 1 d .
H10 H 0.9416 -0.0966 0.8497 0.078 Uiso 1 1 calc R
C9 C 0.86510(11) 0.0155(2) 0.80719(14) 0.0486(7) Uani 1 1 d .
H11 H 0.8843 0.0470 0.7765 0.058 Uiso 1 1 calc R
C10 C 0.50349(8) -0.11347(17) 0.65105(9) 0.0228(4) Uani 1 1 d .
H12 H 0.4746 -0.1829 0.6540 0.027 Uiso 1 1 calc R
C11 C 0.46578(11) -0.0475(2) 0.58917(10) 0.0339(5) Uani 1 1 d .
H13 H 0.4239 -0.0147 0.5935 0.041 Uiso 1 1 calc R
H14 H 0.4929 0.0205 0.5822 0.041 Uiso 1 1 calc R
C12 C 0.45026(12) -0.1320(2) 0.53143(11) 0.0424(6) Uani 1 1 d .
H15 H 0.4187 -0.1944 0.5360 0.051 Uiso 1 1 calc R
H16 H 0.4287 -0.0862 0.4917 0.051 Uiso 1 1 calc R
C13 C 0.51280(12) -0.1920(2) 0.52554(11) 0.0414(6) Uani 1 1 d .
H17 H 0.5004 -0.2509 0.4899 0.050 Uiso 1 1 calc R
H18 H 0.5416 -0.1306 0.5149 0.050 Uiso 1 1 calc R
C14 C 0.55126(10) -0.2554(2) 0.58737(10) 0.0310(4) Uani 1 1 d .
H19 H 0.5931 -0.2881 0.5828 0.037 Uiso 1 1 calc R
H20 H 0.5246 -0.3232 0.5954 0.037 Uiso 1 1 calc R
C15 C 0.56723(9) -0.1691(2) 0.64433(10) 0.0289(4) Uani 1 1 d .
H21 H 0.5969 -0.1047 0.6380 0.035 Uiso 1 1 calc R
H22 H 0.5908 -0.2127 0.6843 0.035 Uiso 1 1 calc R
C16 C 0.56025(9) -0.11169(19) 0.79066(9) 0.0280(4) Uani 1 1 d .
H23 H 0.6048 -0.1231 0.7844 0.034 Uiso 1 1 calc R
C17 C 0.53095(11) -0.2363(2) 0.79358(11) 0.0359(5) Uani 1 1 d .
H24 H 0.4863 -0.2279 0.7989 0.043 Uiso 1 1 calc R
H25 H 0.5259 -0.2790 0.7526 0.043 Uiso 1 1 calc R
C18 C 0.57514(14) -0.3099(3) 0.84918(13) 0.0529(7) Uani 1 1 d .
H26 H 0.5538 -0.3883 0.8509 0.064 Uiso 1 1 calc R
H27 H 0.6182 -0.3251 0.8416 0.064 Uiso 1 1 calc R
C19 C 0.58713(18) -0.2465(3) 0.91241(14) 0.0715(10) Uani 1 1 d .
H28 H 0.6186 -0.2939 0.9468 0.086 Uiso 1 1 calc R
H29 H 0.5448 -0.2406 0.9228 0.086 Uiso 1 1 calc R
C20 C 0.61514(17) -0.1214(3) 0.91073(13) 0.0703(9) Uani 1 1 d .
H30 H 0.6602 -0.1278 0.9064 0.084 Uiso 1 1 calc R
H31 H 0.6189 -0.0799 0.9518 0.084 Uiso 1 1 calc R
C21 C 0.57109(13) -0.0473(3) 0.85478(11) 0.0467(6) Uani 1 1 d .
H32 H 0.5276 -0.0329 0.8618 0.056 Uiso 1 1 calc R
H33 H 0.5922 0.0315 0.8534 0.056 Uiso 1 1 calc R
C22 C 0.29232(9) 0.24400(18) 0.73801(10) 0.0280(4) Uani 1 1 d .
H34 H 0.2823 0.2804 0.6947 0.034 Uiso 1 1 calc R
H35 H 0.2563 0.2651 0.7562 0.034 Uiso 1 1 calc R
C23 C 0.35874(9) 0.28892(19) 0.78153(10) 0.0281(4) Uani 1 1 d .
H36 H 0.3642 0.2660 0.8267 0.034 Uiso 1 1 calc R
H37 H 0.3606 0.3775 0.7792 0.034 Uiso 1 1 calc R
C24 C 0.43016(8) 0.33087(18) 0.69329(9) 0.0242(4) Uani 1 1 d .
C25 C 0.41981(9) 0.29103(19) 0.63051(10) 0.0272(4) Uani 1 1 d .
H38 H 0.4158 0.2075 0.6215 0.033 Uiso 1 1 calc R
C26 C 0.41532(10) 0.3719(2) 0.58080(11) 0.0329(5) Uani 1 1 d .
H39 H 0.4087 0.3434 0.5383 0.040 Uiso 1 1 calc R
C27 C 0.42052(11) 0.4938(2) 0.59331(11) 0.0361(5) Uani 1 1 d .
H40 H 0.4176 0.5491 0.5594 0.043 Uiso 1 1 calc R
C28 C 0.43005(10) 0.5352(2) 0.65542(11) 0.0365(5) Uani 1 1 d .
H41 H 0.4331 0.6189 0.6640 0.044 Uiso 1 1 calc R
C29 C 0.43509(10) 0.45484(19) 0.70488(10) 0.0301(4) Uani 1 1 d .
H42 H 0.4420 0.4839 0.7473 0.036 Uiso 1 1 calc R
C30 C 0.49600(9) 0.25934(19) 0.82685(10) 0.0279(4) Uani 1 1 d .
C31 C 0.49372(11) 0.2092(2) 0.88482(11) 0.0397(5) Uani 1 1 d .
H43 H 0.4580 0.1575 0.8849 0.048 Uiso 1 1 calc R
C32 C 0.54291(13) 0.2337(3) 0.94229(12) 0.0528(7) Uani 1 1 d .
H44 H 0.5404 0.1992 0.9813 0.063 Uiso 1 1 calc R
C33 C 0.59506(13) 0.3075(3) 0.94299(13) 0.0543(7) Uani 1 1 d .
H45 H 0.6284 0.3246 0.9824 0.065 Uiso 1 1 calc R
C34 C 0.59872(11) 0.3566(2) 0.88633(13) 0.0469(6) Uani 1 1 d .
H46 H 0.6353 0.4064 0.8867 0.056 Uiso 1 1 calc R
C35 C 0.54891(9) 0.3338(2) 0.82781(11) 0.0332(5) Uani 1 1 d .
H47 H 0.5515 0.3693 0.7891 0.040 Uiso 1 1 calc R
C36 C 0.21950(9) 0.04240(19) 0.67446(9) 0.0269(4) Uani 1 1 d .
C37 C 0.21504(11) -0.0448(2) 0.62831(10) 0.0372(5) Uani 1 1 d .
H48 H 0.2537 -0.0877 0.6278 0.045 Uiso 1 1 calc R
C38 C 0.15417(13) -0.0704(3) 0.58243(11) 0.0508(7) Uani 1 1 d .
H49 H 0.1516 -0.1306 0.5510 0.061 Uiso 1 1 calc R
C39 C 0.09771(12) -0.0085(3) 0.58271(12) 0.0511(7) Uani 1 1 d .
H50 H 0.0565 -0.0257 0.5512 0.061 Uiso 1 1 calc R
C40 C 0.10106(11) 0.0778(2) 0.62836(13) 0.0481(7) Uani 1 1 d .
H51 H 0.0620 0.1195 0.6288 0.058 Uiso 1 1 calc R
C41 C 0.16141(10) 0.1043(2) 0.67408(12) 0.0373(5) Uani 1 1 d .
H52 H 0.1634 0.1647 0.7053 0.045 Uiso 1 1 calc R
C42 C 0.29399(9) 0.02825(19) 0.81110(9) 0.0272(4) Uani 1 1 d .
C43 C 0.24903(12) 0.0746(3) 0.83976(13) 0.0507(7) Uani 1 1 d .
H53 H 0.2186 0.1351 0.8184 0.061 Uiso 1 1 calc R
C44 C 0.24831(14) 0.0329(3) 0.89950(14) 0.0634(9) Uani 1 1 d .
H54 H 0.2175 0.0655 0.9188 0.076 Uiso 1 1 calc R
C45 C 0.29170(13) -0.0550(3) 0.93082(12) 0.0535(7) Uani 1 1 d .
H55 H 0.2910 -0.0831 0.9717 0.064 Uiso 1 1 calc R
C46 C 0.33610(13) -0.1018(3) 0.90269(12) 0.0486(6) Uani 1 1 d .
H56 H 0.3659 -0.1633 0.9240 0.058 Uiso 1 1 calc R
C47 C 0.33770(11) -0.0599(2) 0.84348(10) 0.0358(5) Uani 1 1 d .
H57 H 0.3691 -0.0920 0.8248 0.043 Uiso 1 1 calc R
C48 C 0.26973(13) 0.0530(4) 0.38705(15) 0.0637(9) Uani 1 1 d .
H58 H 0.2639 0.0476 0.3422 0.076 Uiso 1 1 calc R
C49 C 0.26748(15) -0.0484(4) 0.42144(19) 0.0734(10) Uani 1 1 d .
H59 H 0.2594 -0.1241 0.4005 0.088 Uiso 1 1 calc R
C50 C 0.27705(17) -0.0404(4) 0.48706(19) 0.0775(10) Uani 1 1 d .
H60 H 0.2763 -0.1108 0.5114 0.093 Uiso 1 1 calc R
C51 C 0.28752(16) 0.0691(4) 0.51656(17) 0.0762(11) Uani 1 1 d .
H61 H 0.2940 0.0748 0.5615 0.091 Uiso 1 1 calc R
C52 C 0.28875(14) 0.1701(4) 0.48185(17) 0.0708(10) Uani 1 1 d .
H62 H 0.2955 0.2462 0.5025 0.085 Uiso 1 1 calc R
C53 C 0.28022(13) 0.1619(4) 0.41670(16) 0.0650(9) Uani 1 1 d .
H63 H 0.2817 0.2322 0.3926 0.078 Uiso 1 1 calc R
P1 P 0.50924(2) -0.01973(4) 0.72245(2) 0.02117(10) Uani 1 1 d .
P2 P 0.42595(2) 0.22185(4) 0.75511(2) 0.02162(10) Uani 1 1 d .
P3 P 0.29987(2) 0.08077(5) 0.73325(2) 0.02217(10) Uani 1 1 d .
S S 0.76807(3) 0.17525(6) 0.75473(3) 0.04224(14) Uani 1 1 d .
Cl Cl 0.36842(2) -0.17037(5) 0.69764(3) 0.03493(12) Uani 1 1 d .
Rh Rh 0.402880(6) 0.034009(13) 0.725277(7) 0.01998(4) Uani 1 1 d .

loop_
_atom_site_aniso_label
_atom_site_aniso_U_11
_atom_site_aniso_U_22
_atom_site_aniso_U_33
_atom_site_aniso_U_23
_atom_site_aniso_U_13
_atom_site_aniso_U_12
C1 0.0227(9) 0.0218(11) 0.0403(11) -0.0013(8) 0.0105(8) 0.0005(7)
C2 0.0218(9) 0.0282(11) 0.0433(12) -0.0028(9) 0.0113(8) -0.0017(8)
C3 0.0233(9) 0.0304(12) 0.0473(13) -0.0023(10) 0.0079(8) -0.0012(8)
C4 0.0247(10) 0.0404(15) 0.0482(14) -0.0055(11) 0.0034(9) -0.0061(9)
C5 0.0393(13) 0.068(2) 0.0643(18) 0.0147(15) 0.0099(12) 0.0085(12)
C6 0.0630(19) 0.088(3) 0.074(2) 0.030(2) 0.0077(16) 0.0115(18)
C7 0.0576(18) 0.063(2) 0.085(2) 0.0077(19) -0.0162(17) 0.0150(16)
C8 0.0347(13) 0.0460(18) 0.096(2) -0.0188(17) -0.0046(14) 0.0064(11)
C9 0.0308(11) 0.0401(15) 0.0694(18) -0.0189(13) 0.0073(11) -0.0026(10)
C10 0.0220(8) 0.0202(10) 0.0272(10) 0.0014(7) 0.0089(7) 0.0025(7)
C11 0.0386(11) 0.0306(12) 0.0291(11) 0.0014(9) 0.0055(8) 0.0113(9)
C12 0.0449(12) 0.0470(15) 0.0290(12) -0.0058(10) 0.0020(9) 0.0134(11)
C13 0.0473(12) 0.0472(16) 0.0303(12) -0.0080(10) 0.0127(10) 0.0072(11)
C14 0.0303(10) 0.0278(12) 0.0383(12) -0.0044(9) 0.0155(8) 0.0039(8)
C15 0.0249(9) 0.0302(12) 0.0317(11) -0.0017(9) 0.0087(7) 0.0053(8)
C16 0.0251(9) 0.0288(12) 0.0288(10) 0.0040(8) 0.0062(7) 0.0026(8)
C17 0.0379(11) 0.0289(12) 0.0371(12) 0.0091(9) 0.0060(9) 0.0022(9)
C18 0.0573(15) 0.0426(16) 0.0524(16) 0.0218(13) 0.0072(12) 0.0082(12)
C19 0.085(2) 0.079(3) 0.0401(16) 0.0272(16) 0.0041(14) 0.0018(18)
C20 0.085(2) 0.078(2) 0.0301(14) 0.0063(14) -0.0091(13) -0.0051(18)
C21 0.0568(14) 0.0461(16) 0.0299(12) -0.0026(11) 0.0024(10) -0.0006(12)
C22 0.0226(8) 0.0214(11) 0.0405(12) -0.0014(8) 0.0102(8) 0.0009(7)
C23 0.0248(9) 0.0220(11) 0.0404(12) -0.0071(9) 0.0144(8) -0.0005(7)
C24 0.0204(8) 0.0205(10) 0.0320(10) -0.0023(8) 0.0084(7) -0.0010(7)
C25 0.0264(9) 0.0228(11) 0.0330(11) -0.0032(8) 0.0101(8) 0.0012(7)
C26 0.0317(10) 0.0351(13) 0.0322(11) -0.0018(9) 0.0100(8) 0.0004(8)
C27 0.0344(11) 0.0309(13) 0.0426(13) 0.0095(9) 0.0114(9) 0.0004(8)
C28 0.0377(11) 0.0220(11) 0.0482(13) -0.0005(10) 0.0107(9) -0.0024(9)
C29 0.0327(10) 0.0204(11) 0.0357(11) -0.0054(9) 0.0082(8) -0.0027(8)
C30 0.0243(9) 0.0251(11) 0.0329(11) -0.0057(8) 0.0064(7) 0.0028(7)
C31 0.0382(11) 0.0437(15) 0.0350(12) -0.0002(10) 0.0081(9) 0.0011(10)
C32 0.0519(14) 0.067(2) 0.0322(13) -0.0026(12) 0.0013(10) 0.0051(13)
C33 0.0440(13) 0.0598(19) 0.0446(15) -0.0146(13) -0.0079(11) 0.0059(12)
C34 0.0277(10) 0.0386(15) 0.0659(18) -0.0159(12) 0.0019(10) -0.0048(9)
C35 0.0240(9) 0.0275(12) 0.0444(13) -0.0076(9) 0.0051(8) -0.0010(8)
C36 0.0224(8) 0.0268(11) 0.0296(10) 0.0062(8) 0.0053(7) -0.0042(7)
C37 0.0332(10) 0.0498(15) 0.0284(11) -0.0005(10) 0.0090(8) -0.0070(10)
C38 0.0488(14) 0.074(2) 0.0260(12) -0.0067(11) 0.0060(10) -0.0164(13)
C39 0.0315(12) 0.071(2) 0.0377(13) 0.0178(13) -0.0085(9) -0.0111(11)
C40 0.0264(10) 0.0462(16) 0.0613(17) 0.0175(13) -0.0018(10) -0.0008(10)
C41 0.0237(9) 0.0311(13) 0.0530(14) 0.0064(10) 0.0055(9) 0.0005(8)
C42 0.0218(8) 0.0282(11) 0.0300(10) -0.0007(8) 0.0057(7) -0.0041(8)
C43 0.0392(12) 0.070(2) 0.0490(15) 0.0176(13) 0.0227(11) 0.0197(12)
C44 0.0492(15) 0.101(3) 0.0504(16) 0.0135(17) 0.0311(12) 0.0102(16)
C45 0.0572(15) 0.073(2) 0.0288(12) 0.0072(12) 0.0106(11) -0.0159(14)
C46 0.0579(15) 0.0480(17) 0.0320(13) 0.0093(11) 0.0019(11) 0.0040(12)
C47 0.0399(11) 0.0342(13) 0.0299(11) 0.0021(9) 0.0056(9) 0.0057(9)
C48 0.0386(14) 0.101(3) 0.0543(17) 0.0002(18) 0.0180(12) 0.0125(15)
C49 0.0539(17) 0.082(3) 0.088(3) -0.015(2) 0.0270(16) 0.0106(16)
C50 0.067(2) 0.090(3) 0.086(3) 0.022(2) 0.0393(18) 0.0039(19)
C51 0.0578(18) 0.121(4) 0.0549(19) -0.002(2) 0.0249(15) -0.0115(19)
C52 0.0425(15) 0.092(3) 0.077(2) -0.018(2) 0.0168(14) -0.0161(15)
C53 0.0349(13) 0.087(3) 0.071(2) 0.0156(19) 0.0137(13) -0.0028(14)
P1 0.0190(2) 0.0182(3) 0.0264(2) 0.00003(19) 0.00717(17) 0.00128(17)
P2 0.01909(19) 0.0180(2) 0.0278(2) -0.00357(19) 0.00725(17) -0.00152(17)
P3 0.0174(2) 0.0197(3) 0.0295(3) 0.00039(19) 0.00725(17) -0.00010(17)
S 0.0240(2) 0.0437(4) 0.0573(4) 0.0022(3) 0.0100(2) -0.0070(2)
Cl 0.0296(2) 0.0202(3) 0.0586(3) -0.0090(2) 0.0188(2) -0.00548(18)
Rh 0.01743(6) 0.01572(7) 0.02733(8) -0.00192(6) 0.00767(5) -0.00073(5)

loop_
_atom_type_symbol
_atom_type_description
_atom_type_scat_dispersion_real
_atom_type_scat_dispersion_imag
_atom_type_scat_source
C C 0.0033 0.0016 'International Tables Vol C Tables 4.2.6.8 and 6.1.1.4'
H H 0.0000 0.0000 'International Tables Vol C Tables 4.2.6.8 and 6.1.1.4'
P P 0.1023 0.0942 'International Tables Vol C Tables 4.2.6.8 and 6.1.1.4'
S S 0.1246 0.1234 'International Tables Vol C Tables 4.2.6.8 and 6.1.1.4'
Cl Cl 0.1484 0.1585 'International Tables Vol C Tables 4.2.6.8 and 6.1.1.4'
Rh Rh -1.1178 0.9187 'International Tables Vol C Tables 4.2.6.8 and 6.1.1.4'

loop_
_geom_angle_atom_site_label_1
_geom_angle_atom_site_label_2
_geom_angle_atom_site_label_3
_geom_angle
C2 C1 P1 121.79(15)
C2 C1 H1 106.9
P1 C1 H1 106.9
C2 C1 H2 106.9
P1 C1 H2 106.9
H1 C1 H2 106.7
C3 C2 C1 110.41(17)
C3 C2 H3 109.6
C1 C2 H3 109.6
C3 C2 H4 109.6
C1 C2 H4 109.6
H3 C2 H4 108.1
C2 C3 S 114.93(15)
C2 C3 H5 108.5
S C3 H5 108.5
C2 C3 H6 108.5
S C3 H6 108.5
H5 C3 H6 107.5
C5 C4 C9 118.7(3)
C5 C4 S 124.61(19)
C9 C4 S 116.6(2)
C4 C5 C6 120.1(3)
C4 C5 H7 120.0
C6 C5 H7 120.0
C7 C6 C5 120.6(4)
C7 C6 H8 119.7
C5 C6 H8 119.7
C8 C7 C6 119.8(3)
C8 C7 H9 120.1
C6 C7 H9 120.1
C7 C8 C9 119.8(3)
C7 C8 H10 120.1
C9 C8 H10 120.1
C8 C9 C4 121.1(3)
C8 C9 H11 119.5
C4 C9 H11 119.5
C11 C10 C15 110.25(16)
C11 C10 P1 110.77(13)
C15 C10 P1 118.47(13)
C11 C10 H12 105.4
C15 C10 H12 105.4
P1 C10 H12 105.4
C12 C11 C10 110.77(18)
C12 C11 H13 109.5
C10 C11 H13 109.5
C12 C11 H14 109.5
C10 C11 H14 109.5
H13 C11 H14 108.1
C13 C12 C11 111.58(18)
C13 C12 H15 109.3
C11 C12 H15 109.3
C13 C12 H16 109.3
C11 C12 H16 109.3
H15 C12 H16 108.0
C14 C13 C12 111.81(19)
C14 C13 H17 109.3
C12 C13 H17 109.3
C14 C13 H18 109.3
C12 C13 H18 109.3
H17 C13 H18 107.9
C13 C14 C15 110.83(18)
C13 C14 H19 109.5
C15 C14 H19 109.5
C13 C14 H20 109.5
C15 C14 H20 109.5
H19 C14 H20 108.1
C14 C15 C10 110.57(16)
C14 C15 H21 109.5
C10 C15 H21 109.5
C14 C15 H22 109.5
C10 C15 H22 109.5
H21 C15 H22 108.1
C21 C16 C17 109.71(19)
C21 C16 P1 111.31(15)
C17 C16 P1 113.02(14)
C21 C16 H23 107.5
C17 C16 H23 107.5
P1 C16 H23 107.5
C18 C17 C16 111.32(19)
C18 C17 H24 109.4
C16 C17 H24 109.4
C18 C17 H25 109.4
C16 C17 H25 109.4
H24 C17 H25 108.0
C19 C18 C17 111.7(2)
C19 C18 H26 109.3
C17 C18 H26 109.3
C19 C18 H27 109.3
C17 C18 H27 109.3
H26 C18 H27 107.9
C18 C19 C20 111.5(3)
C18 C19 H28 109.3
C20 C19 H28 109.3
C18 C19 H29 109.3
C20 C19 H29 109.3
H28 C19 H29 108.0
C19 C20 C21 111.5(2)
C19 C20 H30 109.3
C21 C20 H30 109.3
C19 C20 H31 109.3
C21 C20 H31 109.3
H30 C20 H31 108.0
C16 C21 C20 111.2(2)
C16 C21 H32 109.4
C20 C21 H32 109.4
C16 C21 H33 109.4
C20 C21 H33 109.4
H32 C21 H33 108.0
C23 C22 P3 106.42(13)
C23 C22 H34 110.4
P3 C22 H34 110.4
C23 C22 H35 110.4
P3 C22 H35 110.4
H34 C22 H35 108.6
C22 C23 P2 108.91(14)
C22 C23 H36 109.9
P2 C23 H36 109.9
C22 C23 H37 109.9
P2 C23 H37 109.9
H36 C23 H37 108.3
C25 C24 C29 118.16(19)
C25 C24 P2 118.91(15)
C29 C24 P2 122.43(15)
C26 C25 C24 120.9(2)
C26 C25 H38 119.5
C24 C25 H38 119.5
C27 C26 C25 120.0(2)
C27 C26 H39 120.0
C25 C26 H39 120.0
C26 C27 C28 119.9(2)
C26 C27 H40 120.1
C28 C27 H40 120.1
C29 C28 C27 120.1(2)
C29 C28 H41 119.9
C27 C28 H41 119.9
C28 C29 C24 120.9(2)
C28 C29 H42 119.5
C24 C29 H42 119.5
C35 C30 C31 118.48(19)
C35 C30 P2 125.63(17)
C31 C30 P2 115.88(16)
C32 C31 C30 121.0(2)
C32 C31 H43 119.5
C30 C31 H43 119.5
C33 C32 C31 120.3(3)
C33 C32 H44 119.8
C31 C32 H44 119.8
C32 C33 C34 119.6(2)
C32 C33 H45 120.2
C34 C33 H45 120.2
C33 C34 C35 120.8(2)
C33 C34 H46 119.6
C35 C34 H46 119.6
C30 C35 C34 119.8(2)
C30 C35 H47 120.1
C34 C35 H47 120.1
C37 C36 C41 118.42(19)
C37 C36 P3 120.95(15)
C41 C36 P3 120.60(17)
C36 C37 C38 120.6(2)
C36 C37 H48 119.7
C38 C37 H48 119.7
C39 C38 C37 120.2(3)
C39 C38 H49 119.9
C37 C38 H49 119.9
C40 C39 C38 120.1(2)
C40 C39 H50 120.0
C38 C39 H50 120.0
C39 C40 C41 120.2(2)
C39 C40 H51 119.9
C41 C40 H51 119.9
C40 C41 C36 120.5(2)
C40 C41 H52 119.7
C36 C41 H52 119.7
C47 C42 C43 118.4(2)
C47 C42 P3 118.31(16)
C43 C42 P3 123.23(17)
C42 C43 C44 120.3(2)
C42 C43 H53 119.8
C44 C43 H53 119.8
C45 C44 C43 120.6(3)
C45 C44 H54 119.7
C43 C44 H54 119.7
C44 C45 C46 119.6(2)
C44 C45 H55 120.2
C46 C45 H55 120.2
C45 C46 C47 120.3(2)
C45 C46 H56 119.8
C47 C46 H56 119.8
C46 C47 C42 120.8(2)
C46 C47 H57 119.6
C42 C47 H57 119.6
C53 C48 C49 120.3(3)
C53 C48 H58 119.9
C49 C48 H58 119.9
C48 C49 C50 119.7(4)
C48 C49 H59 120.1
C50 C49 H59 120.1
C51 C50 C49 119.7(4)
C51 C50 H60 120.1
C49 C50 H60 120.1
C52 C51 C50 120.3(3)
C52 C51 H61 119.9
C50 C51 H61 119.9
C51 C52 C53 120.0(4)
C51 C52 H62 120.0
C53 C52 H62 120.0
C48 C53 C52 120.0(3)
C48 C53 H63 120.0
C52 C53 H63 120.0
C1 P1 C10 106.56(9)
C1 P1 C16 102.13(9)
C10 P1 C16 103.67(9)
C1 P1 Rh 116.25(6)
C10 P1 Rh 110.49(6)
C16 P1 Rh 116.49(7)
C24 P2 C30 105.47(9)
C24 P2 C23 100.18(9)
C30 P2 C23 97.95(9)
C24 P2 Rh 117.86(7)
C30 P2 Rh 120.94(7)
C23 P2 Rh 110.78(7)
C22 P3 C42 103.42(10)
C22 P3 C36 101.10(9)
C42 P3 C36 105.15(9)
C22 P3 Rh 109.30(6)
C42 P3 Rh 109.39(6)
C36 P3 Rh 126.13(7)
C4 S C3 105.01(11)
P2 Rh P3 83.771(19)
P2 Rh P1 97.058(19)
P3 Rh P1 176.842(19)
P2 Rh Cl 174.020(18)
P3 Rh Cl 90.69(2)
P1 Rh Cl 88.35(2)

loop_
_geom_bond_atom_site_label_1
_geom_bond_atom_site_label_2
_geom_bond_distance
C1 C2 1.542(3)
C1 P1 1.845(2)
C1 H1 0.9900
C1 H2 0.9900
C2 C3 1.526(3)
C2 H3 0.9900
C2 H4 0.9900
C3 S 1.809(2)
C3 H5 0.9900
C3 H6 0.9900
C4 C5 1.383(4)
C4 C9 1.393(3)
C4 S 1.765(3)
C5 C6 1.387(4)
C5 H7 0.9500
C6 C7 1.382(5)
C6 H8 0.9500
C7 C8 1.375(5)
C7 H9 0.9500
C8 C9 1.380(4)
C8 H10 0.9500
C9 H11 0.9500
C10 C11 1.530(3)
C10 C15 1.531(2)
C10 P1 1.849(2)
C10 H12 1.0000
C11 C12 1.527(3)
C11 H13 0.9900
C11 H14 0.9900
C12 C13 1.523(3)
C12 H15 0.9900
C12 H16 0.9900
C13 C14 1.520(3)
C13 H17 0.9900
C13 H18 0.9900
C14 C15 1.526(3)
C14 H19 0.9900
C14 H20 0.9900
C15 H21 0.9900
C15 H22 0.9900
C16 C21 1.526(3)
C16 C17 1.531(3)
C16 P1 1.857(2)
C16 H23 1.0000
C17 C18 1.524(3)
C17 H24 0.9900
C17 H25 0.9900
C18 C19 1.501(4)
C18 H26 0.9900
C18 H27 0.9900
C19 C20 1.520(5)
C19 H28 0.9900
C19 H29 0.9900
C20 C21 1.531(4)
C20 H30 0.9900
C20 H31 0.9900
C21 H32 0.9900
C21 H33 0.9900
C22 C23 1.520(3)
C22 P3 1.832(2)
C22 H34 0.9900
C22 H35 0.9900
C23 P2 1.8482(19)
C23 H36 0.9900
C23 H37 0.9900
C24 C25 1.393(3)
C24 C29 1.403(3)
C24 P2 1.838(2)
C25 C26 1.391(3)
C25 H38 0.9500
C26 C27 1.384(3)
C26 H39 0.9500
C27 C28 1.387(3)
C27 H40 0.9500
C28 C29 1.382(3)
C28 H41 0.9500
C29 H42 0.9500
C30 C35 1.389(3)
C30 C31 1.398(3)
C30 P2 1.845(2)
C31 C32 1.390(3)
C31 H43 0.9500
C32 C33 1.372(4)
C32 H44 0.9500
C33 C34 1.376(4)
C33 H45 0.9500
C34 C35 1.408(3)
C34 H46 0.9500
C35 H47 0.9500
C36 C37 1.382(3)
C36 C41 1.407(3)
C36 P3 1.8398(19)
C37 C38 1.397(3)
C37 H48 0.9500
C38 C39 1.381(4)
C38 H49 0.9500
C39 C40 1.371(4)
C39 H50 0.9500
C40 C41 1.391(3)
C40 H51 0.9500
C41 H52 0.9500
C42 C47 1.386(3)
C42 C43 1.389(3)
C42 P3 1.837(2)
C43 C44 1.389(4)
C43 H53 0.9500
C44 C45 1.373(4)
C44 H54 0.9500
C45 C46 1.373(4)
C45 H55 0.9500
C46 C47 1.385(3)
C46 H56 0.9500
C47 H57 0.9500
C48 C53 1.361(5)
C48 C49 1.366(5)
C48 H58 0.9500
C49 C50 1.387(5)
C49 H59 0.9500
C50 C51 1.366(5)
C50 H60 0.9500
C51 C52 1.362(5)
C51 H61 0.9500
C52 C53 1.381(5)
C52 H62 0.9500
C53 H63 0.9500
P1 Rh 2.3477(7)
P2 Rh 2.2024(6)
P3 Rh 2.2988(7)
Cl Rh 2.4113(6)

loop_
_geom_torsion_atom_site_label_1
_geom_torsion_atom_site_label_2
_geom_torsion_atom_site_label_3
_geom_torsion_atom_site_label_4
_geom_torsion
P1 C1 C2 C3 -148.64(17)
C1 C2 C3 S -176.09(15)
C9 C4 C5 C6 0.8(4)
S C4 C5 C6 -175.9(3)
C4 C5 C6 C7 0.1(6)
C5 C6 C7 C8 -0.2(6)
C6 C7 C8 C9 -0.7(5)
C7 C8 C9 C4 1.6(4)
C5 C4 C9 C8 -1.7(4)
S C4 C9 C8 175.3(2)
C15 C10 C11 C12 57.0(2)
P1 C10 C11 C12 -169.94(15)
C10 C11 C12 C13 -55.0(3)
C11 C12 C13 C14 54.2(3)
C12 C13 C14 C15 -55.1(3)
C13 C14 C15 C10 57.1(2)
C11 C10 C15 C14 -58.1(2)
P1 C10 C15 C14 172.80(14)
C21 C16 C17 C18 -56.5(3)
P1 C16 C17 C18 178.60(17)
C16 C17 C18 C19 56.4(3)
C17 C18 C19 C20 -54.8(4)
C18 C19 C20 C21 54.3(4)
C17 C16 C21 C20 56.1(3)
P1 C16 C21 C20 -178.0(2)
C19 C20 C21 C16 -55.4(4)
P3 C22 C23 P2 48.63(17)
C29 C24 C25 C26 0.8(3)
P2 C24 C25 C26 172.94(15)
C24 C25 C26 C27 -0.6(3)
C25 C26 C27 C28 -0.1(3)
C26 C27 C28 C29 0.7(3)
C27 C28 C29 C24 -0.5(3)
C25 C24 C29 C28 -0.2(3)
P2 C24 C29 C28 -172.07(16)
C35 C30 C31 C32 0.5(3)
P2 C30 C31 C32 -178.3(2)
C30 C31 C32 C33 -0.4(4)
C31 C32 C33 C34 -0.5(4)
C32 C33 C34 C35 1.2(4)
C31 C30 C35 C34 0.3(3)
P2 C30 C35 C34 178.92(17)
C33 C34 C35 C30 -1.1(4)
C41 C36 C37 C38 0.1(3)
P3 C36 C37 C38 -177.73(19)
C36 C37 C38 C39 0.1(4)
C37 C38 C39 C40 -0.5(4)
C38 C39 C40 C41 0.8(4)
C39 C40 C41 C36 -0.6(4)
C37 C36 C41 C40 0.2(3)
P3 C36 C41 C40 178.00(18)
C47 C42 C43 C44 0.0(4)
P3 C42 C43 C44 -178.4(2)
C42 C43 C44 C45 -0.3(5)
C43 C44 C45 C46 0.0(5)
C44 C45 C46 C47 0.7(4)
C45 C46 C47 C42 -1.1(4)
C43 C42 C47 C46 0.7(3)
P3 C42 C47 C46 179.18(19)
C53 C48 C49 C50 -1.1(4)
C48 C49 C50 C51 1.1(5)
C49 C50 C51 C52 -0.2(5)
C50 C51 C52 C53 -0.8(5)
C49 C48 C53 C52 0.1(4)
C51 C52 C53 C48 0.9(4)
C2 C1 P1 C10 -58.37(19)
C2 C1 P1 C16 50.06(19)
C2 C1 P1 Rh 177.99(14)
C11 C10 P1 C1 -69.46(15)
C15 C10 P1 C1 59.35(17)
C11 C10 P1 C16 -176.80(14)
C15 C10 P1 C16 -47.99(17)
C11 C10 P1 Rh 57.68(15)
C15 C10 P1 Rh -173.50(13)
C21 C16 P1 C1 68.83(17)
C17 C16 P1 C1 -167.18(16)
C21 C16 P1 C10 179.46(16)
C17 C16 P1 C10 -56.55(17)
C21 C16 P1 Rh -58.96(17)
C17 C16 P1 Rh 65.04(17)
C25 C24 P2 C30 137.51(15)
C29 C24 P2 C30 -50.70(17)
C25 C24 P2 C23 -121.21(15)
C29 C24 P2 C23 50.58(17)
C25 C24 P2 Rh -1.04(16)
C29 C24 P2 Rh 170.74(13)
C35 C30 P2 C24 -14.2(2)
C31 C30 P2 C24 164.50(16)
C35 C30 P2 C23 -117.10(19)
C31 C30 P2 C23 61.57(18)
C35 C30 P2 Rh 122.81(17)
C31 C30 P2 Rh -58.52(18)
C22 C23 P2 C24 86.61(16)
C22 C23 P2 C30 -166.02(15)
C22 C23 P2 Rh -38.56(16)
C23 C22 P3 C42 75.89(15)
C23 C22 P3 C36 -175.40(14)
C23 C22 P3 Rh -40.55(15)
C47 C42 P3 C22 -136.51(17)
C43 C42 P3 C22 41.9(2)
C47 C42 P3 C36 117.84(17)
C43 C42 P3 C36 -63.8(2)
C47 C42 P3 Rh -20.14(18)
C43 C42 P3 Rh 158.24(19)
C37 C36 P3 C22 140.89(18)
C41 C36 P3 C22 -36.88(19)
C37 C36 P3 C42 -111.76(18)
C41 C36 P3 C42 70.47(19)
C37 C36 P3 Rh 16.8(2)
C41 C36 P3 Rh -160.95(14)
C5 C4 S C3 -14.9(3)
C9 C4 S C3 168.32(18)
C2 C3 S C4 -72.22(19)
C24 P2 Rh P3 -104.27(7)
C30 P2 Rh P3 123.78(8)
C23 P2 Rh P3 10.20(8)
C24 P2 Rh P1 78.80(7)
C30 P2 Rh P1 -53.15(8)
C23 P2 Rh P1 -166.73(8)
C22 P3 Rh P2 14.18(8)
C42 P3 Rh P2 -98.40(7)
C36 P3 Rh P2 134.73(8)
C22 P3 Rh Cl -168.08(8)
C42 P3 Rh Cl 79.34(7)
C36 P3 Rh Cl -47.53(8)
C1 P1 Rh P2 -16.78(8)
C10 P1 Rh P2 -138.36(7)
C16 P1 Rh P2 103.73(8)
C1 P1 Rh Cl 165.78(8)
C10 P1 Rh Cl 44.20(7)
C16 P1 Rh Cl -73.71(8)
